data_1553637
loop_
_publ_author_name
'Deng, Tao'
'Thota, Ganesh Kumar'
'Li, Yi'
'Kang, Qiang'

_publ_section_title
;
 Enantioselective conjugate addition of hydroxylamines to
 \a,\b-unsaturated 2-acyl imidazoles catalyzed by a chiral-at-metal
 Rh(iii) complex
;
_journal_issue 4
_journal_name_full 'Organic Chemistry Frontiers'
_journal_page_first 573
_journal_paper_doi 10.1039/C6QO00865H
_journal_volume 4
_journal_year 2017
_chemical_formula_sum 'C16 H21 N3 O5'
_chemical_formula_weight 335.36
_space_group_crystal_system orthorhombic
_space_group_IT_number 19
_space_group_name_Hall 'P 2ac 2ab'
_space_group_name_H-M_alt 'P 21 21 21'
_atom_sites_solution_hydrogens geom
_audit_creation_method SHELXL-2014/7
_audit_update_record
;
2016-12-22 deposited with the CCDC.
2017-01-20 downloaded from the CCDC.
;
_cell_angle_alpha 90
_cell_angle_beta 90
_cell_angle_gamma 90
_cell_formula_units_Z 8
_cell_length_a 8.4855(4)
_cell_length_b 15.8870(7)
_cell_length_c 25.5299(13)
_cell_measurement_reflns_used 3096
_cell_measurement_temperature 100.0(2)
_cell_measurement_theta_max 73.2840
_cell_measurement_theta_min 3.2680
_cell_volume 3441.7(3)
_computing_cell_refinement 'CrysAlisPro 1.171.38.41q (Rigaku OD, 2015)'
_computing_data_collection 'CrysAlisPro 1.171.38.41q (Rigaku OD, 2015)'
_computing_data_reduction 'CrysAlisPro 1.171.38.41q (Rigaku OD, 2015)'
_computing_structure_refinement 'SHELXL-2014/7 (Sheldrick, 2014)'
_computing_structure_solution 'SHELXT-2014/7 (Sheldrick, 2014)'
_diffrn_ambient_temperature 100.0(2)
_diffrn_detector_area_resol_mean 10.5594
_diffrn_measured_fraction_theta_full 0.998
_diffrn_measured_fraction_theta_max 0.974
_diffrn_measurement_device_type 'SuperNova, Dual, Cu at zero, Atlas'
_diffrn_measurement_method '\w scans'
_diffrn_radiation_type CuK\a
_diffrn_radiation_wavelength 1.54184
_diffrn_reflns_av_R_equivalents 0.0365
_diffrn_reflns_av_unetI/netI 0.0587
_diffrn_reflns_Laue_measured_fraction_full 0.998
_diffrn_reflns_Laue_measured_fraction_max 0.974
_diffrn_reflns_limit_h_max 3
_diffrn_reflns_limit_h_min -10
_diffrn_reflns_limit_k_max 19
_diffrn_reflns_limit_k_min -19
_diffrn_reflns_limit_l_max 30
_diffrn_reflns_limit_l_min -31
_diffrn_reflns_number 8887
_diffrn_reflns_point_group_measured_fraction_full 0.880
_diffrn_reflns_point_group_measured_fraction_max 0.843
_diffrn_reflns_theta_full 67.684
_diffrn_reflns_theta_max 73.374
_diffrn_reflns_theta_min 3.276
_diffrn_source 'micro-focus sealed X-ray tube'
_exptl_absorpt_coefficient_mu 0.812
_exptl_absorpt_correction_T_max 1.00000
_exptl_absorpt_correction_T_min 0.74145
_exptl_absorpt_correction_type multi-scan
_exptl_absorpt_process_details
;
CrysAlisPro 1.171.38.41q (Rigaku Oxford Diffraction, 2015)
Empirical absorption correction using spherical harmonics,
 implemented in SCALE3 ABSPACK scaling algorithm.
;
_exptl_crystal_colour colorless
_exptl_crystal_density_diffrn 1.294
_exptl_crystal_description plate
_exptl_crystal_F_000 1424
_exptl_crystal_size_max 0.150
_exptl_crystal_size_mid 0.120
_exptl_crystal_size_min 0.040
_refine_diff_density_max 0.190
_refine_diff_density_min -0.194
_refine_diff_density_rms 0.040
_refine_ls_abs_structure_details
;
 Flack x determined using 1564 quotients [(I+)-(I-)]/[(I+)+(I-)]
 (Parsons, Flack and Wagner, Acta Cryst. B69 (2013) 249-259).
;
_refine_ls_abs_structure_Flack -0.06(15)
_refine_ls_extinction_method none
_refine_ls_goodness_of_fit_ref 1.003
_refine_ls_hydrogen_treatment constr
_refine_ls_matrix_type full
_refine_ls_number_parameters 443
_refine_ls_number_reflns 5845
_refine_ls_number_restraints 0
_refine_ls_restrained_S_all 1.003
_refine_ls_R_factor_all 0.0489
_refine_ls_R_factor_gt 0.0384
_refine_ls_shift/su_max 0.000
_refine_ls_shift/su_mean 0.000
_refine_ls_structure_factor_coef Fsqd
_refine_ls_weighting_details 'w=1/[\s^2^(Fo^2^)+(0.0300P)^2^] where P=(Fo^2^+2Fc^2^)/3'
_refine_ls_weighting_scheme calc
_refine_ls_wR_factor_gt 0.0804
_refine_ls_wR_factor_ref 0.0857
_reflns_Friedel_coverage 0.535
_reflns_Friedel_fraction_full 0.726
_reflns_Friedel_fraction_max 0.675
_reflns_number_gt 5040
_reflns_number_total 5845
_reflns_threshold_expression 'I > 2\s(I)'
_cod_data_source_file c6qo00865h2.cif
_cod_data_source_block compound-1
_cod_database_code 1553637
_shelx_shelxl_version_number 2014/7
_shelx_space_group_comment
;
The symmetry employed for this shelxl refinement is uniquely defined
by the following loop, which should always be used as a source of
symmetry information in preference to the above space-group names.
They are only intended as comments.
;
_shelx_estimated_absorpt_t_min 0.888
_shelx_estimated_absorpt_t_max 0.968

loop_
_space_group_symop_operation_xyz
'x, y, z'
'-x+1/2, -y, z+1/2'
'x+1/2, -y+1/2, -z'
'-x, y+1/2, -z+1/2'

loop_
_atom_site_label
_atom_site_type_symbol
_atom_site_fract_x
_atom_site_fract_y
_atom_site_fract_z
_atom_site_U_iso_or_equiv
_atom_site_adp_type
_atom_site_occupancy
_atom_site_site_symmetry_order
_atom_site_calc_flag
_atom_site_refinement_flags_posn
_atom_site_refinement_flags_adp
O1 O 0.2093(3) 0.72456(14) 0.46696(8) 0.0307(5) Uani 1 1 d . .
O2 O 0.5098(2) 0.54521(13) 0.44656(8) 0.0245(4) Uani 1 1 d . .
H2O H 0.5480 0.5035 0.4308 0.029 Uiso 1 1 calc R U
O3 O 0.1450(2) 0.46919(14) 0.35607(8) 0.0276(5) Uani 1 1 d . .
O4 O 0.3492(2) 0.42822(15) 0.50057(9) 0.0328(5) Uani 1 1 d . .
O5 O 0.1189(2) 0.49318(13) 0.47828(8) 0.0226(4) Uani 1 1 d . .
O6 O 1.0082(2) 0.72598(13) 0.29803(8) 0.0282(5) Uani 1 1 d . .
O7 O 0.6166(2) 0.65047(13) 0.27221(8) 0.0226(4) Uani 1 1 d . .
H7O H 0.5423 0.6158 0.2693 0.027 Uiso 1 1 calc R U
O8 O 0.8348(2) 0.42360(13) 0.27012(8) 0.0248(4) Uani 1 1 d . .
O9 O 0.6794(2) 0.62593(14) 0.17108(8) 0.0287(5) Uani 1 1 d . .
O10 O 0.9285(2) 0.58348(14) 0.19262(7) 0.0234(4) Uani 1 1 d . .
N1 N 0.3447(3) 0.54034(16) 0.44562(10) 0.0232(5) Uani 1 1 d . .
N2 N 0.5867(3) 0.40814(16) 0.38319(9) 0.0220(5) Uani 1 1 d . .
N3 N 0.6353(3) 0.30603(15) 0.32572(10) 0.0218(5) Uani 1 1 d . .
N4 N 0.7572(3) 0.61290(16) 0.25566(9) 0.0204(5) Uani 1 1 d . .
N5 N 0.4326(3) 0.51353(17) 0.25742(9) 0.0237(5) Uani 1 1 d . .
N6 N 0.2982(3) 0.39449(16) 0.26754(10) 0.0247(5) Uani 1 1 d . .
C1 C 0.2647(4) 0.8040(2) 0.47771(14) 0.0368(8) Uani 1 1 d . .
H1 H 0.2178 0.8422 0.5017 0.044 Uiso 1 1 calc R U
C2 C 0.3945(4) 0.8196(2) 0.44941(17) 0.0447(9) Uani 1 1 d . .
H2 H 0.4563 0.8694 0.4501 0.054 Uiso 1 1 calc R U
C3 C 0.4218(4) 0.7465(2) 0.41796(16) 0.0393(8) Uani 1 1 d . .
H3 H 0.5043 0.7388 0.3933 0.047 Uiso 1 1 calc R U
C4 C 0.3085(4) 0.6910(2) 0.42998(12) 0.0257(6) Uani 1 1 d . .
C5 C 0.2690(3) 0.60382(18) 0.41261(11) 0.0213(6) Uani 1 1 d . .
H5 H 0.1524 0.5965 0.4159 0.026 Uiso 1 1 calc R U
C6 C 0.3133(3) 0.59025(18) 0.35498(11) 0.0224(6) Uani 1 1 d . .
H6A H 0.2680 0.6362 0.3336 0.027 Uiso 1 1 calc R U
H6B H 0.4294 0.5924 0.3513 0.027 Uiso 1 1 calc R U
C7 C 0.2537(3) 0.50636(19) 0.33477(11) 0.0221(6) Uani 1 1 d . .
C8 C 0.3277(3) 0.47253(18) 0.28696(11) 0.0214(6) Uani 1 1 d . .
C9 C 0.4681(3) 0.4597(2) 0.21740(12) 0.0277(6) Uani 1 1 d . .
H9 H 0.5389 0.4717 0.1896 0.033 Uiso 1 1 calc R U
C10 C 0.3867(3) 0.3862(2) 0.22329(12) 0.0290(7) Uani 1 1 d . .
H10 H 0.3910 0.3385 0.2009 0.035 Uiso 1 1 calc R U
C11 C 0.1948(3) 0.32918(19) 0.28856(14) 0.0314(7) Uani 1 1 d . .
H11A H 0.2132 0.2763 0.2698 0.047 Uiso 1 1 calc R U
H11B H 0.0846 0.3463 0.2841 0.047 Uiso 1 1 calc R U
H11C H 0.2171 0.3212 0.3259 0.047 Uiso 1 1 calc R U
C12 C 0.2771(3) 0.48229(19) 0.47716(11) 0.0222(6) Uani 1 1 d . .
C13 C 0.0155(3) 0.4231(2) 0.49536(11) 0.0247(6) Uani 1 1 d . .
C14 C 0.0473(5) 0.3451(2) 0.46305(16) 0.0454(9) Uani 1 1 d . .
H14A H 0.0411 0.3591 0.4257 0.068 Uiso 1 1 calc R U
H14B H -0.0314 0.3019 0.4713 0.068 Uiso 1 1 calc R U
H14C H 0.1528 0.3236 0.4711 0.068 Uiso 1 1 calc R U
C15 C -0.1481(3) 0.4578(2) 0.48413(11) 0.0294(7) Uani 1 1 d . .
H15A H -0.1637 0.5100 0.5039 0.044 Uiso 1 1 calc R U
H15B H -0.2277 0.4164 0.4947 0.044 Uiso 1 1 calc R U
H15C H -0.1584 0.4693 0.4466 0.044 Uiso 1 1 calc R U
C16 C 0.0349(4) 0.4075(2) 0.55375(12) 0.0315(7) Uani 1 1 d . .
H16A H 0.1382 0.3821 0.5604 0.047 Uiso 1 1 calc R U
H16B H -0.0481 0.3693 0.5659 0.047 Uiso 1 1 calc R U
H16C H 0.0271 0.4611 0.5726 0.047 Uiso 1 1 calc R U
C17 C 1.0327(4) 0.7949(2) 0.32956(13) 0.0327(7) Uani 1 1 d . .
H17 H 1.0915 0.8433 0.3197 0.039 Uiso 1 1 calc R U
C18 C 0.9624(4) 0.7845(2) 0.37607(13) 0.0322(7) Uani 1 1 d . .
H18 H 0.9625 0.8227 0.4046 0.039 Uiso 1 1 calc R U
C19 C 0.8866(4) 0.7034(2) 0.37399(12) 0.0287(7) Uani 1 1 d . .
H19 H 0.8271 0.6776 0.4011 0.034 Uiso 1 1 calc R U
C20 C 0.9164(3) 0.67123(18) 0.32603(11) 0.0206(6) Uani 1 1 d . .
C21 C 0.8688(3) 0.59345(17) 0.29795(10) 0.0179(5) Uani 1 1 d . .
H21 H 0.9652 0.5678 0.2820 0.022 Uiso 1 1 calc R U
C22 C 0.7969(3) 0.52975(17) 0.33554(10) 0.0195(5) Uani 1 1 d . .
H22A H 0.8677 0.5229 0.3661 0.023 Uiso 1 1 calc R U
H22B H 0.6950 0.5519 0.3485 0.023 Uiso 1 1 calc R U
C23 C 0.7696(3) 0.44461(18) 0.31065(11) 0.0197(6) Uani 1 1 d . .
C24 C 0.6648(3) 0.38750(17) 0.33937(11) 0.0196(5) Uani 1 1 d . .
C25 C 0.5069(3) 0.33733(19) 0.39743(12) 0.0267(6) Uani 1 1 d . .
H25 H 0.4407 0.3327 0.4273 0.032 Uiso 1 1 calc R U
C26 C 0.5358(3) 0.2738(2) 0.36254(12) 0.0268(6) Uani 1 1 d . .
H26 H 0.4946 0.2182 0.3637 0.032 Uiso 1 1 calc R U
C27 C 0.6969(4) 0.25828(19) 0.28121(12) 0.0276(6) Uani 1 1 d . .
H27A H 0.6705 0.2875 0.2486 0.041 Uiso 1 1 calc R U
H27B H 0.6497 0.2020 0.2809 0.041 Uiso 1 1 calc R U
H27C H 0.8116 0.2533 0.2843 0.041 Uiso 1 1 calc R U
C28 C 0.7807(3) 0.60935(18) 0.20302(11) 0.0221(6) Uani 1 1 d . .
C29 C 0.9795(4) 0.57071(19) 0.13768(11) 0.0237(6) Uani 1 1 d . .
C30 C 0.9868(4) 0.6550(2) 0.11002(12) 0.0328(7) Uani 1 1 d . .
H30A H 0.8808 0.6793 0.1083 0.049 Uiso 1 1 calc R U
H30B H 1.0277 0.6471 0.0745 0.049 Uiso 1 1 calc R U
H30C H 1.0565 0.6930 0.1294 0.049 Uiso 1 1 calc R U
C31 C 1.1430(4) 0.5331(2) 0.14516(12) 0.0306(7) Uani 1 1 d . .
H31A H 1.2090 0.5726 0.1648 0.046 Uiso 1 1 calc R U
H31B H 1.1908 0.5223 0.1109 0.046 Uiso 1 1 calc R U
H31C H 1.1345 0.4801 0.1646 0.046 Uiso 1 1 calc R U
C32 C 0.8732(4) 0.5078(2) 0.10962(12) 0.0303(7) Uani 1 1 d . .
H32A H 0.8655 0.4562 0.1304 0.046 Uiso 1 1 calc R U
H32B H 0.9178 0.4946 0.0752 0.046 Uiso 1 1 calc R U
H32C H 0.7680 0.5322 0.1052 0.046 Uiso 1 1 calc R U

loop_
_atom_site_aniso_label
_atom_site_aniso_U_11
_atom_site_aniso_U_22
_atom_site_aniso_U_33
_atom_site_aniso_U_23
_atom_site_aniso_U_13
_atom_site_aniso_U_12
O1 0.0399(12) 0.0281(11) 0.0243(10) -0.0068(10) 0.0027(9) 0.0039(11)
O2 0.0165(8) 0.0253(10) 0.0317(10) -0.0026(10) -0.0031(8) 0.0011(9)
O3 0.0235(9) 0.0301(11) 0.0294(10) -0.0001(10) 0.0001(9) -0.0063(9)
O4 0.0300(11) 0.0368(13) 0.0315(11) 0.0118(11) 0.0025(9) 0.0076(10)
O5 0.0217(9) 0.0224(10) 0.0237(9) 0.0052(9) 0.0022(8) 0.0003(8)
O6 0.0367(11) 0.0214(10) 0.0265(10) 0.0007(9) 0.0024(9) -0.0103(10)
O7 0.0191(9) 0.0224(10) 0.0264(10) -0.0017(9) 0.0009(8) 0.0026(8)
O8 0.0284(10) 0.0225(10) 0.0233(10) -0.0018(9) 0.0019(8) -0.0001(9)
O9 0.0311(10) 0.0327(11) 0.0223(9) 0.0003(10) -0.0059(9) 0.0099(10)
O10 0.0232(9) 0.0316(11) 0.0155(9) 0.0017(9) 0.0007(8) 0.0034(9)
N1 0.0159(10) 0.0253(12) 0.0285(12) 0.0026(11) -0.0023(9) 0.0004(10)
N2 0.0209(10) 0.0222(12) 0.0230(11) 0.0026(11) -0.0011(9) -0.0009(10)
N3 0.0227(11) 0.0182(11) 0.0246(12) 0.0021(11) -0.0031(10) -0.0017(10)
N4 0.0174(10) 0.0240(12) 0.0196(11) 0.0010(11) 0.0008(9) 0.0039(10)
N5 0.0208(10) 0.0285(13) 0.0218(11) -0.0016(11) -0.0033(9) 0.0017(11)
N6 0.0222(10) 0.0226(12) 0.0293(12) -0.0035(11) -0.0059(10) 0.0026(11)
C1 0.051(2) 0.0273(16) 0.0318(16) -0.0081(15) -0.0062(16) 0.0047(16)
C2 0.0429(19) 0.0262(17) 0.065(3) -0.0145(19) -0.0040(19) -0.0044(16)
C3 0.0365(17) 0.0254(16) 0.056(2) -0.0091(17) 0.0082(17) -0.0046(15)
C4 0.0280(14) 0.0236(15) 0.0256(14) -0.0009(13) 0.0002(12) 0.0051(13)
C5 0.0205(12) 0.0203(14) 0.0231(13) 0.0014(12) 0.0012(10) 0.0004(12)
C6 0.0226(12) 0.0204(13) 0.0242(13) 0.0007(12) 0.0004(11) 0.0006(12)
C7 0.0196(12) 0.0252(14) 0.0216(13) 0.0009(13) -0.0044(10) 0.0011(12)
C8 0.0204(12) 0.0213(14) 0.0225(13) -0.0010(12) -0.0049(11) 0.0021(12)
C9 0.0245(13) 0.0358(17) 0.0230(13) -0.0070(14) -0.0033(11) 0.0031(14)
C10 0.0257(13) 0.0335(17) 0.0278(14) -0.0113(14) -0.0063(12) 0.0072(14)
C11 0.0291(14) 0.0194(14) 0.0457(18) -0.0024(15) -0.0047(14) -0.0022(13)
C12 0.0233(13) 0.0237(14) 0.0195(12) -0.0025(12) -0.0008(11) 0.0019(12)
C13 0.0283(14) 0.0234(14) 0.0223(13) -0.0006(13) 0.0025(12) -0.0041(13)
C14 0.054(2) 0.0327(18) 0.049(2) -0.0111(18) 0.0195(19) -0.0105(18)
C15 0.0252(14) 0.0419(18) 0.0209(13) 0.0056(15) -0.0022(11) -0.0079(15)
C16 0.0293(14) 0.0402(18) 0.0249(14) 0.0096(15) 0.0011(12) 0.0006(15)
C17 0.0414(17) 0.0212(14) 0.0355(16) -0.0035(14) -0.0052(14) -0.0135(14)
C18 0.0460(18) 0.0230(15) 0.0275(15) -0.0033(14) -0.0079(14) -0.0059(15)
C19 0.0406(16) 0.0253(15) 0.0202(13) 0.0007(13) 0.0000(13) -0.0087(14)
C20 0.0207(12) 0.0191(13) 0.0220(12) 0.0051(12) -0.0018(11) -0.0031(11)
C21 0.0186(11) 0.0174(13) 0.0179(12) 0.0027(11) -0.0013(10) -0.0020(11)
C22 0.0228(12) 0.0179(13) 0.0177(12) 0.0034(12) 0.0016(10) -0.0027(11)
C23 0.0190(12) 0.0179(13) 0.0221(13) 0.0024(12) -0.0041(10) 0.0023(11)
C24 0.0197(12) 0.0161(12) 0.0230(13) 0.0014(12) -0.0039(10) -0.0012(11)
C25 0.0240(13) 0.0260(15) 0.0301(14) 0.0062(14) 0.0004(12) -0.0039(13)
C26 0.0248(13) 0.0228(14) 0.0328(15) 0.0029(14) -0.0040(12) -0.0051(13)
C27 0.0335(14) 0.0207(14) 0.0286(14) -0.0058(13) -0.0032(13) -0.0019(13)
C28 0.0248(13) 0.0199(13) 0.0215(13) 0.0005(12) -0.0024(11) 0.0020(12)
C29 0.0312(14) 0.0250(14) 0.0150(12) 0.0000(12) 0.0013(11) 0.0023(13)
C30 0.0481(18) 0.0260(15) 0.0244(14) 0.0012(13) 0.0072(14) 0.0021(16)
C31 0.0309(15) 0.0348(17) 0.0263(14) 0.0009(15) 0.0038(12) 0.0037(14)
C32 0.0362(16) 0.0256(15) 0.0292(15) -0.0039(14) -0.0058(13) 0.0070(14)

loop_
_atom_type_symbol
_atom_type_description
_atom_type_scat_dispersion_real
_atom_type_scat_dispersion_imag
_atom_type_scat_source
C C 0.0181 0.0091 'International Tables Vol C Tables 4.2.6.8 and 6.1.1.4'
H H 0.0000 0.0000 'International Tables Vol C Tables 4.2.6.8 and 6.1.1.4'
N N 0.0311 0.0180 'International Tables Vol C Tables 4.2.6.8 and 6.1.1.4'
O O 0.0492 0.0322 'International Tables Vol C Tables 4.2.6.8 and 6.1.1.4'

loop_
_geom_angle_atom_site_label_1
_geom_angle_atom_site_label_2
_geom_angle_atom_site_label_3
_geom_angle
C4 O1 C1 106.6(3)
N1 O2 H2O 109.5
C12 O5 C13 119.8(2)
C20 O6 C17 106.7(2)
N4 O7 H7O 109.5
C28 O10 C29 120.0(2)
C12 N1 O2 116.8(2)
C12 N1 C5 128.9(2)
O2 N1 C5 114.2(2)
C24 N2 C25 105.4(2)
C26 N3 C24 107.1(2)
C26 N3 C27 124.2(2)
C24 N3 C27 128.7(2)
C28 N4 O7 116.2(2)
C28 N4 C21 128.5(2)
O7 N4 C21 114.7(2)
C8 N5 C9 105.3(3)
C8 N6 C10 106.8(3)
C8 N6 C11 128.7(3)
C10 N6 C11 124.5(3)
C2 C1 O1 110.1(3)
C2 C1 H1 125.0
O1 C1 H1 125.0
C1 C2 C3 106.6(3)
C1 C2 H2 126.7
C3 C2 H2 126.7
C4 C3 C2 106.8(3)
C4 C3 H3 126.6
C2 C3 H3 126.6
C3 C4 O1 109.9(3)
C3 C4 C5 134.7(3)
O1 C4 C5 115.3(3)
N1 C5 C4 111.7(2)
N1 C5 C6 110.4(2)
C4 C5 C6 111.1(2)
N1 C5 H5 107.8
C4 C5 H5 107.8
C6 C5 H5 107.8
C7 C6 C5 111.6(2)
C7 C6 H6A 109.3
C5 C6 H6A 109.3
C7 C6 H6B 109.3
C5 C6 H6B 109.3
H6A C6 H6B 108.0
O3 C7 C8 120.9(3)
O3 C7 C6 121.7(3)
C8 C7 C6 117.4(2)
N5 C8 N6 111.2(2)
N5 C8 C7 125.0(3)
N6 C8 C7 123.8(3)
N5 C9 C10 110.0(3)
N5 C9 H9 125.0
C10 C9 H9 125.0
N6 C10 C9 106.7(3)
N6 C10 H10 126.7
C9 C10 H10 126.7
N6 C11 H11A 109.5
N6 C11 H11B 109.5
H11A C11 H11B 109.5
N6 C11 H11C 109.5
H11A C11 H11C 109.5
H11B C11 H11C 109.5
O4 C12 N1 124.2(2)
O4 C12 O5 125.5(3)
N1 C12 O5 110.2(2)
O5 C13 C14 110.5(2)
O5 C13 C16 110.3(2)
C14 C13 C16 112.5(3)
O5 C13 C15 102.3(2)
C14 C13 C15 110.9(3)
C16 C13 C15 110.0(2)
C13 C14 H14A 109.5
C13 C14 H14B 109.5
H14A C14 H14B 109.5
C13 C14 H14C 109.5
H14A C14 H14C 109.5
H14B C14 H14C 109.5
C13 C15 H15A 109.5
C13 C15 H15B 109.5
H15A C15 H15B 109.5
C13 C15 H15C 109.5
H15A C15 H15C 109.5
H15B C15 H15C 109.5
C13 C16 H16A 109.5
C13 C16 H16B 109.5
H16A C16 H16B 109.5
C13 C16 H16C 109.5
H16A C16 H16C 109.5
H16B C16 H16C 109.5
C18 C17 O6 110.6(3)
C18 C17 H17 124.7
O6 C17 H17 124.7
C17 C18 C19 106.1(3)
C17 C18 H18 126.9
C19 C18 H18 126.9
C20 C19 C18 106.7(3)
C20 C19 H19 126.6
C18 C19 H19 126.6
C19 C20 O6 109.8(3)
C19 C20 C21 134.6(3)
O6 C20 C21 115.6(2)
N4 C21 C20 110.8(2)
N4 C21 C22 110.1(2)
C20 C21 C22 111.0(2)
N4 C21 H21 108.3
C20 C21 H21 108.3
C22 C21 H21 108.3
C23 C22 C21 113.0(2)
C23 C22 H22A 109.0
C21 C22 H22A 109.0
C23 C22 H22B 109.0
C21 C22 H22B 109.0
H22A C22 H22B 107.8
O8 C23 C24 122.0(3)
O8 C23 C22 122.1(3)
C24 C23 C22 115.8(2)
N2 C24 N3 110.8(2)
N2 C24 C23 124.4(3)
N3 C24 C23 124.8(3)
N2 C25 C26 110.2(3)
N2 C25 H25 124.9
C26 C25 H25 124.9
N3 C26 C25 106.5(3)
N3 C26 H26 126.8
C25 C26 H26 126.8
N3 C27 H27A 109.5
N3 C27 H27B 109.5
H27A C27 H27B 109.5
N3 C27 H27C 109.5
H27A C27 H27C 109.5
H27B C27 H27C 109.5
O9 C28 O10 126.4(3)
O9 C28 N4 123.4(3)
O10 C28 N4 110.1(2)
O10 C29 C30 109.4(2)
O10 C29 C31 101.6(2)
C30 C29 C31 111.6(3)
O10 C29 C32 111.2(2)
C30 C29 C32 112.6(3)
C31 C29 C32 109.9(3)
C29 C30 H30A 109.5
C29 C30 H30B 109.5
H30A C30 H30B 109.5
C29 C30 H30C 109.5
H30A C30 H30C 109.5
H30B C30 H30C 109.5
C29 C31 H31A 109.5
C29 C31 H31B 109.5
H31A C31 H31B 109.5
C29 C31 H31C 109.5
H31A C31 H31C 109.5
H31B C31 H31C 109.5
C29 C32 H32A 109.5
C29 C32 H32B 109.5
H32A C32 H32B 109.5
C29 C32 H32C 109.5
H32A C32 H32C 109.5
H32B C32 H32C 109.5

loop_
_geom_bond_atom_site_label_1
_geom_bond_atom_site_label_2
_geom_bond_distance
O1 C4 1.373(4)
O1 C1 1.374(4)
O2 N1 1.403(3)
O2 H2O 0.8400
O3 C7 1.222(4)
O4 C12 1.212(4)
O5 C12 1.354(3)
O5 C13 1.483(4)
O6 C20 1.369(3)
O6 C17 1.375(4)
O7 N4 1.400(3)
O7 H7O 0.8400
O8 C23 1.220(3)
O9 C28 1.214(3)
O10 C28 1.346(3)
O10 C29 1.482(3)
N1 C12 1.352(4)
N1 C5 1.463(4)
N2 C24 1.341(4)
N2 C25 1.363(4)
N3 C26 1.363(4)
N3 C24 1.363(4)
N3 C27 1.463(4)
N4 C28 1.360(4)
N4 C21 1.469(3)
N5 C8 1.336(4)
N5 C9 1.365(4)
N6 C8 1.359(4)
N6 C10 1.363(4)
N6 C11 1.461(4)
C1 C2 1.340(5)
C1 H1 0.9500
C2 C3 1.430(5)
C2 H2 0.9500
C3 C4 1.341(5)
C3 H3 0.9500
C4 C5 1.492(4)
C5 C6 1.534(4)
C5 H5 1.0000
C6 C7 1.516(4)
C6 H6A 0.9900
C6 H6B 0.9900
C7 C8 1.474(4)
C9 C10 1.366(5)
C9 H9 0.9500
C10 H10 0.9500
C11 H11A 0.9800
C11 H11B 0.9800
C11 H11C 0.9800
C13 C14 1.513(5)
C13 C16 1.520(4)
C13 C15 1.521(4)
C14 H14A 0.9800
C14 H14B 0.9800
C14 H14C 0.9800
C15 H15A 0.9800
C15 H15B 0.9800
C15 H15C 0.9800
C16 H16A 0.9800
C16 H16B 0.9800
C16 H16C 0.9800
C17 C18 1.339(5)
C17 H17 0.9500
C18 C19 1.441(4)
C18 H18 0.9500
C19 C20 1.351(4)
C19 H19 0.9500
C20 C21 1.484(4)
C21 C22 1.523(4)
C21 H21 1.0000
C22 C23 1.512(4)
C22 H22A 0.9900
C22 H22B 0.9900
C23 C24 1.467(4)
C25 C26 1.368(5)
C25 H25 0.9500
C26 H26 0.9500
C27 H27A 0.9800
C27 H27B 0.9800
C27 H27C 0.9800
C29 C30 1.515(4)
C29 C31 1.523(4)
C29 C32 1.525(4)
C30 H30A 0.9800
C30 H30B 0.9800
C30 H30C 0.9800
C31 H31A 0.9800
C31 H31B 0.9800
C31 H31C 0.9800
C32 H32A 0.9800
C32 H32B 0.9800
C32 H32C 0.9800

loop_
_geom_hbond_atom_site_label_D
_geom_hbond_atom_site_label_H
_geom_hbond_atom_site_label_A
_geom_hbond_distance_DH
_geom_hbond_distance_HA
_geom_hbond_distance_DA
_geom_hbond_angle_DHA
O2 H2O N2 0.84 1.97 2.790(3) 165.1
O7 H7O N5 0.84 1.90 2.704(3) 160.7
